data_4307081
loop_
_publ_author_name
'Eric C. Brown'
'Itsik Bar-Nahum'
'John T. York'
'Nermeen W. Aboelella'
'William B. Tolman'

_publ_section_title
;
Ligand Structural Effects on Cu2S2 Bonding and Reactivity in Side-On
Disulfido-Bridged Dicopper Complexes
;
_journal_name_full 'Inorganic Chemistry'
_journal_page_first 486
_journal_page_last 496
_journal_paper_doi 10.1021/ic061589r
_journal_volume 46
_journal_year 2007
_chemical_formula_moiety 'C70 H106 Cu2 N4 S2'
_chemical_formula_sum 'C70 H106 Cu2 N4 S2'
_chemical_formula_weight 1194.79
_chemical_name_common 01362s
_chemical_name_systematic
; 
 ? 
;
_space_group_IT_number 15
_symmetry_cell_setting monoclinic
_symmetry_space_group_name_Hall '-C 2yc'
_symmetry_space_group_name_H-M 'C 1 2/c 1'
_atom_sites_solution_hydrogens geom
_atom_sites_solution_primary direct
_atom_sites_solution_secondary difmap
_audit_creation_method SHELXL-97
_cell_angle_alpha 90.00
_cell_angle_beta 98.7570(10)
_cell_angle_gamma 90.00
_cell_formula_units_Z 4
_cell_length_a 21.2278(15)
_cell_length_b 21.6630(13)
_cell_length_c 15.8530(11)
_cell_measurement_reflns_used 3005
_cell_measurement_temperature 173(2)
_cell_volume 7205.1(8)
_computing_cell_refinement 'SAINT, Bruker'
_computing_data_collection 'SMART, Bruker'
_computing_data_reduction 'SAINT, Bruker'
_computing_molecular_graphics 'SHELXTL, Bruker'
_computing_structure_refinement 'SHELXL-97 (Sheldrick, 1997)'
_computing_structure_solution 'SHELXS-97 (Sheldrick, 1990)'
_diffrn_ambient_temperature 173(2)
_diffrn_measured_fraction_theta_full 0.997
_diffrn_measured_fraction_theta_max 0.997
_diffrn_measurement_device_type 'Siemens SMART Platform CCD'
_diffrn_measurement_method 'area detector, omega scans'
_diffrn_radiation_monochromator graphite
_diffrn_radiation_source 'normal-focus sealed tube'
_diffrn_radiation_type MoK\a
_diffrn_radiation_wavelength 0.71073
_diffrn_reflns_av_R_equivalents 0.0501
_diffrn_reflns_av_sigmaI/netI 0.0651
_diffrn_reflns_limit_h_max 21
_diffrn_reflns_limit_h_min -25
_diffrn_reflns_limit_k_max 19
_diffrn_reflns_limit_k_min -25
_diffrn_reflns_limit_l_max 18
_diffrn_reflns_limit_l_min -18
_diffrn_reflns_number 18439
_diffrn_reflns_theta_full 25.04
_diffrn_reflns_theta_max 25.04
_diffrn_reflns_theta_min 1.35
_exptl_absorpt_coefficient_mu 0.687
_exptl_absorpt_correction_T_max 0.9471
_exptl_absorpt_correction_T_min 0.8748
_exptl_absorpt_correction_type multi-scan
_exptl_absorpt_process_details 'SADABS, R. Blessing, 1995'
_exptl_crystal_colour brown
_exptl_crystal_density_diffrn 1.101
_exptl_crystal_density_method 'not measured'
_exptl_crystal_description block
_exptl_crystal_F_000 2576
_exptl_crystal_size_max 0.20
_exptl_crystal_size_mid 0.10
_exptl_crystal_size_min 0.08
_refine_diff_density_max 0.397
_refine_diff_density_min -0.326
_refine_diff_density_rms 0.057
_refine_ls_extinction_method none
_refine_ls_goodness_of_fit_ref 1.021
_refine_ls_hydrogen_treatment riding
_refine_ls_matrix_type full
_refine_ls_number_parameters 376
_refine_ls_number_reflns 6360
_refine_ls_number_restraints 3
_refine_ls_restrained_S_all 1.031
_refine_ls_R_factor_all 0.0757
_refine_ls_R_factor_gt 0.0450
_refine_ls_shift/su_max 0.001
_refine_ls_shift/su_mean 0.000
_refine_ls_structure_factor_coef Fsqd
_refine_ls_weighting_details 'calc w=1/[\s^2^(Fo^2^)+(0.0475P)^2^+0.7109P] where P=(Fo^2^+2Fc^2^)/3'
_refine_ls_weighting_scheme calc
_refine_ls_wR_factor_gt 0.0957
_refine_ls_wR_factor_ref 0.1031
_reflns_number_gt 4356
_reflns_number_total 6360
_reflns_threshold_expression >2sigma(I)
_cod_data_source_file ic061589rsi20060822_025941_2.cif
_cod_data_source_block 01362s
_cod_database_code 4307081

loop_
_symmetry_equiv_pos_as_xyz
'x, y, z'
'-x, y, -z+1/2'
'x+1/2, y+1/2, z'
'-x+1/2, y+1/2, -z+1/2'
'-x, -y, -z'
'x, -y, z-1/2'
'-x+1/2, -y+1/2, -z'
'x+1/2, -y+1/2, z-1/2'

loop_
_atom_site_label
_atom_site_type_symbol
_atom_site_fract_x
_atom_site_fract_y
_atom_site_fract_z
_atom_site_U_iso_or_equiv
_atom_site_adp_type
_atom_site_occupancy
_atom_site_symmetry_multiplicity
_atom_site_calc_flag
_atom_site_refinement_flags
_atom_site_disorder_assembly
_atom_site_disorder_group
Cu1 Cu 0.592958(16) 0.262260(15) 0.74172(2) 0.02360(11) Uani 1 1 d . . .
N1 N 0.65451(11) 0.19554(10) 0.76195(15) 0.0246(6) Uani 1 1 d . . .
N2 N 0.64784(11) 0.32695(10) 0.71024(15) 0.0267(6) Uani 1 1 d . . .
S1 S 0.5000 0.21373(5) 0.7500 0.0292(3) Uani 1 2 d S . .
S2 S 0.5000 0.31179(4) 0.7500 0.0284(3) Uani 1 2 d S . .
C1 C 0.77102(14) 0.15507(12) 0.7759(2) 0.0294(7) Uani 1 1 d . . .
C2 C 0.71533(13) 0.20346(12) 0.75331(18) 0.0234(7) Uani 1 1 d . . .
C3 C 0.73788(14) 0.25923(13) 0.72397(19) 0.0305(7) Uani 1 1 d . . .
H3 H 0.7815 0.2578 0.7169 0.037 Uiso 1 1 calc R . .
C4 C 0.70912(14) 0.31663(13) 0.70303(19) 0.0289(7) Uani 1 1 d . . .
C5 C 0.75691(15) 0.36385(13) 0.6710(2) 0.0358(8) Uani 1 1 d . . .
C6 C 0.62993(14) 0.13847(12) 0.7905(2) 0.0273(7) Uani 1 1 d . . .
C7 C 0.62476(14) 0.13244(13) 0.8772(2) 0.0302(7) Uani 1 1 d . . .
C8 C 0.59955(16) 0.07733(15) 0.9032(2) 0.0423(9) Uani 1 1 d . . .
H8 H 0.5963 0.0716 0.9618 0.051 Uiso 1 1 calc R . .
C9 C 0.57939(17) 0.03125(15) 0.8460(3) 0.0467(9) Uani 1 1 d . . .
H9 H 0.5620 -0.0057 0.8651 0.056 Uiso 1 1 calc R . .
C10 C 0.58429(15) 0.03838(14) 0.7612(2) 0.0430(9) Uani 1 1 d . . .
H10 H 0.5701 0.0061 0.7223 0.052 Uiso 1 1 calc R . .
C11 C 0.60970(14) 0.09197(13) 0.7308(2) 0.0298(7) Uani 1 1 d . . .
C12 C 0.64705(15) 0.18163(14) 0.9428(2) 0.0372(8) Uani 1 1 d . . .
H12 H 0.6675 0.2149 0.9126 0.045 Uiso 1 1 calc R . .
C13 C 0.69701(18) 0.15881(18) 1.0156(2) 0.0643(12) Uani 1 1 d . . .
H13A H 0.7118 0.1935 1.0532 0.097 Uiso 1 1 calc R . .
H13B H 0.7332 0.1411 0.9922 0.097 Uiso 1 1 calc R . .
H13C H 0.6782 0.1272 1.0483 0.097 Uiso 1 1 calc R . .
C14 C 0.59174(17) 0.21096(18) 0.9785(3) 0.0664(12) Uani 1 1 d . . .
H14A H 0.6072 0.2465 1.0140 0.100 Uiso 1 1 calc R . .
H14B H 0.5730 0.1806 1.0133 0.100 Uiso 1 1 calc R . .
H14C H 0.5594 0.2246 0.9314 0.100 Uiso 1 1 calc R . .
C15 C 0.61993(15) 0.09777(14) 0.6386(2) 0.0362(8) Uani 1 1 d . . .
H15 H 0.6615 0.1196 0.6388 0.043 Uiso 1 1 calc R . .
C16 C 0.6252(2) 0.03557(16) 0.5939(3) 0.0648(12) Uani 1 1 d . . .
H16A H 0.6385 0.0425 0.5381 0.097 Uiso 1 1 calc R . .
H16B H 0.5837 0.0148 0.5862 0.097 Uiso 1 1 calc R . .
H16C H 0.6569 0.0097 0.6289 0.097 Uiso 1 1 calc R . .
C17 C 0.56906(18) 0.13622(16) 0.5839(2) 0.0542(10) Uani 1 1 d . . .
H17A H 0.5771 0.1363 0.5247 0.081 Uiso 1 1 calc R . .
H17B H 0.5704 0.1787 0.6055 0.081 Uiso 1 1 calc R . .
H17C H 0.5269 0.1184 0.5865 0.081 Uiso 1 1 calc R . .
C18 C 0.61783(14) 0.38622(13) 0.6936(2) 0.0297(7) Uani 1 1 d . A .
C19 C 0.58372(16) 0.39821(14) 0.6129(2) 0.0392(8) Uani 1 1 d . . .
C20 C 0.55296(16) 0.45505(16) 0.5987(3) 0.0485(10) Uani 1 1 d . A .
H20 H 0.5304 0.4643 0.5437 0.058 Uiso 1 1 calc R . .
C21 C 0.55491(17) 0.49756(15) 0.6629(3) 0.0530(11) Uani 1 1 d . . .
H21 H 0.5336 0.5360 0.6523 0.064 Uiso 1 1 calc R A .
C22 C 0.58749(16) 0.48490(14) 0.7425(3) 0.0453(9) Uani 1 1 d . A .
H22 H 0.5880 0.5146 0.7867 0.054 Uiso 1 1 calc R . .
C23 C 0.61997(14) 0.42919(13) 0.7600(2) 0.0351(8) Uani 1 1 d . . .
C24 C 0.5828(2) 0.35320(19) 0.5402(2) 0.0631(12) Uani 0.212(5) 1 d PD A 1
H24A H 0.5739 0.3183 0.5779 0.076 Uiso 0.212(5) 1 calc PR A 1
C25 C 0.6207(8) 0.3132(8) 0.4949(11) 0.0700(16) Uani 0.212(5) 1 d PD A 1
H25A H 0.5934 0.2812 0.4649 0.105 Uiso 0.212(5) 1 calc PR A 1
H25B H 0.6543 0.2939 0.5356 0.105 Uiso 0.212(5) 1 calc PR A 1
H25C H 0.6401 0.3376 0.4535 0.105 Uiso 0.212(5) 1 calc PR A 1
C26 C 0.5136(8) 0.3459(10) 0.4844(13) 0.0712(19) Uani 0.212(5) 1 d PD A 1
H26A H 0.5114 0.3068 0.4530 0.107 Uiso 0.212(5) 1 calc PR A 1
H26B H 0.5059 0.3802 0.4439 0.107 Uiso 0.212(5) 1 calc PR A 1
H26C H 0.4811 0.3462 0.5222 0.107 Uiso 0.212(5) 1 calc PR A 1
C24' C 0.5828(2) 0.35320(19) 0.5402(2) 0.0631(12) Uani 0.788(5) 1 d PD A 2
H24B H 0.6166 0.3218 0.5590 0.076 Uiso 0.788(5) 1 calc PR A 2
C25' C 0.6023(3) 0.3863(3) 0.4604(3) 0.0700(16) Uani 0.788(5) 1 d PD A 2
H25D H 0.6052 0.3558 0.4155 0.105 Uiso 0.788(5) 1 calc PR A 2
H25E H 0.6437 0.4064 0.4763 0.105 Uiso 0.788(5) 1 calc PR A 2
H25F H 0.5701 0.4173 0.4395 0.105 Uiso 0.788(5) 1 calc PR A 2
C26' C 0.5243(3) 0.3203(3) 0.5201(4) 0.0712(19) Uani 0.788(5) 1 d PD A 2
H26D H 0.5144 0.2996 0.5714 0.107 Uiso 0.788(5) 1 calc PR A 2
H26E H 0.5283 0.2896 0.4759 0.107 Uiso 0.788(5) 1 calc PR A 2
H26F H 0.4900 0.3493 0.4991 0.107 Uiso 0.788(5) 1 calc PR A 2
C27 C 0.65826(15) 0.41753(13) 0.8475(2) 0.0386(8) Uani 1 1 d . A .
H27 H 0.6883 0.3828 0.8415 0.046 Uiso 1 1 calc R . .
C28 C 0.6982(2) 0.47301(16) 0.8824(3) 0.0670(12) Uani 1 1 d . . .
H28A H 0.7248 0.4617 0.9362 0.101 Uiso 1 1 calc R A .
H28B H 0.6700 0.5072 0.8924 0.101 Uiso 1 1 calc R . .
H28C H 0.7255 0.4858 0.8409 0.101 Uiso 1 1 calc R . .
C29 C 0.6160(2) 0.39737(19) 0.9116(3) 0.0707(12) Uani 1 1 d . . .
H29A H 0.5922 0.3603 0.8905 0.106 Uiso 1 1 calc R A .
H29B H 0.5861 0.4306 0.9194 0.106 Uiso 1 1 calc R . .
H29C H 0.6425 0.3882 0.9664 0.106 Uiso 1 1 calc R . .
C30 C 0.75575(15) 0.09015(13) 0.8073(2) 0.0402(9) Uani 1 1 d . . .
H30A H 0.7268 0.0689 0.7624 0.060 Uiso 1 1 calc R . .
H30B H 0.7354 0.0939 0.8585 0.060 Uiso 1 1 calc R . .
H30C H 0.7953 0.0664 0.8207 0.060 Uiso 1 1 calc R . .
C31 C 0.80270(16) 0.14445(14) 0.6955(2) 0.0427(9) Uani 1 1 d . . .
H31A H 0.7711 0.1277 0.6496 0.064 Uiso 1 1 calc R . .
H31B H 0.8380 0.1151 0.7087 0.064 Uiso 1 1 calc R . .
H31C H 0.8190 0.1837 0.6771 0.064 Uiso 1 1 calc R . .
C32 C 0.82009(15) 0.18304(14) 0.8466(2) 0.0419(9) Uani 1 1 d . . .
H32A H 0.8350 0.2226 0.8272 0.063 Uiso 1 1 calc R . .
H32B H 0.8563 0.1548 0.8599 0.063 Uiso 1 1 calc R . .
H32C H 0.8003 0.1896 0.8978 0.063 Uiso 1 1 calc R . .
C33 C 0.78208(18) 0.33549(16) 0.5936(2) 0.0558(11) Uani 1 1 d . . .
H33A H 0.8051 0.2972 0.6109 0.084 Uiso 1 1 calc R . .
H33B H 0.8110 0.3647 0.5719 0.084 Uiso 1 1 calc R . .
H33C H 0.7462 0.3265 0.5486 0.084 Uiso 1 1 calc R . .
C34 C 0.81224(16) 0.37386(15) 0.7436(3) 0.0529(10) Uani 1 1 d . . .
H34A H 0.8335 0.3344 0.7588 0.079 Uiso 1 1 calc R . .
H34B H 0.7959 0.3907 0.7934 0.079 Uiso 1 1 calc R . .
H34C H 0.8428 0.4029 0.7252 0.079 Uiso 1 1 calc R . .
C35 C 0.73276(17) 0.42894(14) 0.6433(3) 0.0576(12) Uani 1 1 d . . .
H35A H 0.6972 0.4256 0.5963 0.086 Uiso 1 1 calc R . .
H35B H 0.7674 0.4526 0.6244 0.086 Uiso 1 1 calc R . .
H35C H 0.7184 0.4500 0.6916 0.086 Uiso 1 1 calc R . .

loop_
_atom_site_aniso_label
_atom_site_aniso_U_11
_atom_site_aniso_U_22
_atom_site_aniso_U_33
_atom_site_aniso_U_23
_atom_site_aniso_U_13
_atom_site_aniso_U_12
Cu1 0.02198(19) 0.01877(19) 0.0306(2) 0.00276(16) 0.00580(15) 0.00066(16)
N1 0.0275(14) 0.0161(13) 0.0303(14) -0.0005(10) 0.0050(11) 0.0024(10)
N2 0.0247(14) 0.0204(13) 0.0357(15) 0.0053(11) 0.0076(12) 0.0021(10)
S1 0.0248(6) 0.0191(5) 0.0449(7) 0.000 0.0093(5) 0.000
S2 0.0228(6) 0.0195(6) 0.0438(7) 0.000 0.0078(5) 0.000
C1 0.0235(17) 0.0225(16) 0.042(2) -0.0009(13) 0.0048(14) 0.0022(12)
C2 0.0237(16) 0.0202(16) 0.0259(17) -0.0003(12) 0.0020(13) 0.0025(12)
C3 0.0257(16) 0.0242(16) 0.0421(19) 0.0007(15) 0.0069(14) 0.0019(14)
C4 0.0268(17) 0.0248(17) 0.0369(19) 0.0007(14) 0.0107(14) -0.0028(13)
C5 0.0304(19) 0.0273(17) 0.052(2) 0.0083(15) 0.0143(17) -0.0026(14)
C6 0.0238(16) 0.0174(16) 0.041(2) 0.0060(14) 0.0046(14) 0.0038(12)
C7 0.0285(18) 0.0259(17) 0.0362(19) 0.0088(14) 0.0048(15) 0.0065(13)
C8 0.042(2) 0.039(2) 0.047(2) 0.0150(17) 0.0119(18) 0.0038(17)
C9 0.047(2) 0.0272(19) 0.068(3) 0.0146(19) 0.014(2) -0.0014(16)
C10 0.037(2) 0.0183(18) 0.074(3) -0.0051(17) 0.0080(19) -0.0002(15)
C11 0.0234(17) 0.0220(17) 0.044(2) -0.0015(14) 0.0035(15) 0.0030(13)
C12 0.041(2) 0.040(2) 0.0300(19) 0.0062(15) 0.0031(16) 0.0050(16)
C13 0.057(3) 0.080(3) 0.050(3) -0.004(2) -0.009(2) 0.025(2)
C14 0.046(2) 0.080(3) 0.068(3) -0.028(2) -0.007(2) 0.017(2)
C15 0.0309(19) 0.0329(19) 0.044(2) -0.0102(15) 0.0036(16) -0.0022(14)
C16 0.079(3) 0.050(2) 0.066(3) -0.023(2) 0.013(2) 0.016(2)
C17 0.058(3) 0.067(3) 0.038(2) 0.0029(18) 0.009(2) 0.018(2)
C18 0.0246(17) 0.0224(16) 0.044(2) 0.0135(15) 0.0122(15) 0.0012(13)
C19 0.039(2) 0.039(2) 0.043(2) 0.0136(16) 0.0175(17) 0.0092(16)
C20 0.039(2) 0.046(2) 0.062(3) 0.027(2) 0.0137(19) 0.0109(17)
C21 0.042(2) 0.026(2) 0.091(3) 0.015(2) 0.007(2) 0.0099(16)
C22 0.032(2) 0.0273(19) 0.076(3) 0.0031(18) 0.0084(19) 0.0019(16)
C23 0.0251(18) 0.0226(17) 0.058(2) 0.0030(16) 0.0085(16) -0.0038(14)
C24 0.080(3) 0.073(3) 0.036(2) 0.015(2) 0.011(2) 0.034(2)
C25 0.067(4) 0.107(4) 0.039(3) 0.002(3) 0.017(3) -0.022(3)
C26 0.114(5) 0.048(4) 0.066(4) -0.010(3) 0.058(4) -0.029(3)
C24' 0.080(3) 0.073(3) 0.036(2) 0.015(2) 0.011(2) 0.034(2)
C25' 0.067(4) 0.107(4) 0.039(3) 0.002(3) 0.017(3) -0.022(3)
C26' 0.114(5) 0.048(4) 0.066(4) -0.010(3) 0.058(4) -0.029(3)
C27 0.038(2) 0.0223(17) 0.055(2) -0.0037(15) 0.0042(18) -0.0026(14)
C28 0.067(3) 0.043(2) 0.084(3) -0.006(2) -0.012(2) -0.016(2)
C29 0.062(3) 0.090(3) 0.057(3) 0.008(2) -0.001(2) -0.022(2)
C30 0.0319(19) 0.0253(18) 0.062(2) 0.0056(16) 0.0041(17) 0.0091(14)
C31 0.038(2) 0.0348(19) 0.057(2) -0.0034(16) 0.0138(18) 0.0111(15)
C32 0.0332(19) 0.0363(19) 0.054(2) 0.0029(16) -0.0009(17) 0.0025(15)
C33 0.058(3) 0.050(2) 0.068(3) 0.0066(19) 0.034(2) -0.0037(19)
C34 0.037(2) 0.039(2) 0.084(3) 0.0044(19) 0.013(2) -0.0142(17)
C35 0.041(2) 0.036(2) 0.103(3) 0.029(2) 0.032(2) -0.0019(17)

loop_
_atom_type_symbol
_atom_type_description
_atom_type_scat_dispersion_real
_atom_type_scat_dispersion_imag
_atom_type_scat_source
C C 0.0033 0.0016 'International Tables Vol C Tables 4.2.6.8 and 6.1.1.4'
H H 0.0000 0.0000 'International Tables Vol C Tables 4.2.6.8 and 6.1.1.4'
N N 0.0061 0.0033 'International Tables Vol C Tables 4.2.6.8 and 6.1.1.4'
S S 0.1246 0.1234 'International Tables Vol C Tables 4.2.6.8 and 6.1.1.4'
Cu Cu 0.3201 1.2651 'International Tables Vol C Tables 4.2.6.8 and 6.1.1.4'

loop_
_geom_angle_atom_site_label_1
_geom_angle_atom_site_label_2
_geom_angle_atom_site_label_3
_geom_angle
_geom_angle_site_symmetry_1
_geom_angle_site_symmetry_3
_geom_angle_publ_flag
N2 Cu1 N1 99.50(10) . . ?
N2 Cu1 S1 156.62(7) . . ?
N1 Cu1 S1 102.47(7) . . ?
N2 Cu1 S2 103.63(7) . . ?
N1 Cu1 S2 155.81(7) . . ?
S1 Cu1 S2 56.00(3) . . ?
N2 Cu1 Cu1 131.02(7) . 2_656 ?
N1 Cu1 Cu1 129.47(7) . 2_656 ?
S1 Cu1 Cu1 27.76(2) . 2_656 ?
S2 Cu1 Cu1 28.24(2) . 2_656 ?
C2 N1 C6 123.1(2) . . ?
C2 N1 Cu1 121.75(18) . . ?
C6 N1 Cu1 115.06(18) . . ?
C4 N2 C18 122.7(2) . . ?
C4 N2 Cu1 122.05(19) . . ?
C18 N2 Cu1 115.22(17) . . ?
S2 S1 Cu1 62.24(2) . . ?
S2 S1 Cu1 62.24(2) . 2_656 ?
Cu1 S1 Cu1 124.49(5) . 2_656 ?
S1 S2 Cu1 61.76(2) . 2_656 ?
S1 S2 Cu1 61.76(2) . . ?
Cu1 S2 Cu1 123.51(5) 2_656 . ?
C32 C1 C30 106.1(3) . . ?
C32 C1 C31 109.2(2) . . ?
C30 C1 C31 105.6(2) . . ?
C32 C1 C2 107.8(2) . . ?
C30 C1 C2 119.4(2) . . ?
C31 C1 C2 108.4(2) . . ?
N1 C2 C3 122.0(3) . . ?
N1 C2 C1 126.6(2) . . ?
C3 C2 C1 111.4(2) . . ?
C4 C3 C2 133.1(3) . . ?
C4 C3 H3 113.5 . . ?
C2 C3 H3 113.5 . . ?
N2 C4 C3 121.3(3) . . ?
N2 C4 C5 126.8(3) . . ?
C3 C4 C5 111.9(2) . . ?
C34 C5 C33 109.7(3) . . ?
C34 C5 C35 105.6(3) . . ?
C33 C5 C35 106.2(3) . . ?
C34 C5 C4 107.9(3) . . ?
C33 C5 C4 108.4(2) . . ?
C35 C5 C4 118.9(3) . . ?
C7 C6 C11 122.2(3) . . ?
C7 C6 N1 118.3(3) . . ?
C11 C6 N1 119.5(3) . . ?
C8 C7 C6 117.4(3) . . ?
C8 C7 C12 119.5(3) . . ?
C6 C7 C12 123.0(3) . . ?
C9 C8 C7 121.4(3) . . ?
C9 C8 H8 119.3 . . ?
C7 C8 H8 119.3 . . ?
C10 C9 C8 120.2(3) . . ?
C10 C9 H9 119.9 . . ?
C8 C9 H9 119.9 . . ?
C9 C10 C11 121.5(3) . . ?
C9 C10 H10 119.3 . . ?
C11 C10 H10 119.3 . . ?
C10 C11 C6 117.3(3) . . ?
C10 C11 C15 121.4(3) . . ?
C6 C11 C15 121.1(3) . . ?
C7 C12 C14 111.9(3) . . ?
C7 C12 C13 113.6(3) . . ?
C14 C12 C13 109.9(3) . . ?
C7 C12 H12 107.0 . . ?
C14 C12 H12 107.0 . . ?
C13 C12 H12 107.0 . . ?
C12 C13 H13A 109.5 . . ?
C12 C13 H13B 109.5 . . ?
H13A C13 H13B 109.5 . . ?
C12 C13 H13C 109.5 . . ?
H13A C13 H13C 109.5 . . ?
H13B C13 H13C 109.5 . . ?
C12 C14 H14A 109.5 . . ?
C12 C14 H14B 109.5 . . ?
H14A C14 H14B 109.5 . . ?
C12 C14 H14C 109.5 . . ?
H14A C14 H14C 109.5 . . ?
H14B C14 H14C 109.5 . . ?
C11 C15 C17 113.6(3) . . ?
C11 C15 C16 113.8(3) . . ?
C17 C15 C16 108.2(3) . . ?
C11 C15 H15 106.9 . . ?
C17 C15 H15 106.9 . . ?
C16 C15 H15 106.9 . . ?
C15 C16 H16A 109.5 . . ?
C15 C16 H16B 109.5 . . ?
H16A C16 H16B 109.5 . . ?
C15 C16 H16C 109.5 . . ?
H16A C16 H16C 109.5 . . ?
H16B C16 H16C 109.5 . . ?
C15 C17 H17A 109.5 . . ?
C15 C17 H17B 109.5 . . ?
H17A C17 H17B 109.5 . . ?
C15 C17 H17C 109.5 . . ?
H17A C17 H17C 109.5 . . ?
H17B C17 H17C 109.5 . . ?
C19 C18 C23 121.2(3) . . ?
C19 C18 N2 119.2(3) . . ?
C23 C18 N2 119.5(3) . . ?
C18 C19 C20 118.5(3) . . ?
C18 C19 C24 121.7(3) . . ?
C20 C19 C24 119.7(3) . . ?
C21 C20 C19 120.8(4) . . ?
C21 C20 H20 119.6 . . ?
C19 C20 H20 119.6 . . ?
C20 C21 C22 120.3(3) . . ?
C20 C21 H21 119.9 . . ?
C22 C21 H21 119.9 . . ?
C21 C22 C23 121.3(3) . . ?
C21 C22 H22 119.4 . . ?
C23 C22 H22 119.4 . . ?
C22 C23 C18 117.8(3) . . ?
C22 C23 C27 120.3(3) . . ?
C18 C23 C27 121.9(3) . . ?
C25 C24 C19 145.5(9) . . ?
C25 C24 C26 101.5(11) . . ?
C19 C24 C26 112.9(8) . . ?
C25 C24 H24A 90.8 . . ?
C19 C24 H24A 90.8 . . ?
C26 C24 H24A 90.8 . . ?
H25D C25' H25E 109.5 . . ?
H25D C25' H25F 109.5 . . ?
H25E C25' H25F 109.5 . . ?
H26D C26' H26E 109.5 . . ?
H26D C26' H26F 109.5 . . ?
H26E C26' H26F 109.5 . . ?
C29 C27 C23 111.8(3) . . ?
C29 C27 C28 109.7(3) . . ?
C23 C27 C28 113.0(3) . . ?
C29 C27 H27 107.4 . . ?
C23 C27 H27 107.4 . . ?
C28 C27 H27 107.4 . . ?
C27 C28 H28A 109.5 . . ?
C27 C28 H28B 109.5 . . ?
H28A C28 H28B 109.5 . . ?
C27 C28 H28C 109.5 . . ?
H28A C28 H28C 109.5 . . ?
H28B C28 H28C 109.5 . . ?
C27 C29 H29A 109.5 . . ?
C27 C29 H29B 109.5 . . ?
H29A C29 H29B 109.5 . . ?
C27 C29 H29C 109.5 . . ?
H29A C29 H29C 109.5 . . ?
H29B C29 H29C 109.5 . . ?
C1 C30 H30A 109.5 . . ?
C1 C30 H30B 109.5 . . ?
H30A C30 H30B 109.5 . . ?
C1 C30 H30C 109.5 . . ?
H30A C30 H30C 109.5 . . ?
H30B C30 H30C 109.5 . . ?
C1 C31 H31A 109.5 . . ?
C1 C31 H31B 109.5 . . ?
H31A C31 H31B 109.5 . . ?
C1 C31 H31C 109.5 . . ?
H31A C31 H31C 109.5 . . ?
H31B C31 H31C 109.5 . . ?
C1 C32 H32A 109.5 . . ?
C1 C32 H32B 109.5 . . ?
H32A C32 H32B 109.5 . . ?
C1 C32 H32C 109.5 . . ?
H32A C32 H32C 109.5 . . ?
H32B C32 H32C 109.5 . . ?
C5 C33 H33A 109.5 . . ?
C5 C33 H33B 109.5 . . ?
H33A C33 H33B 109.5 . . ?
C5 C33 H33C 109.5 . . ?
H33A C33 H33C 109.5 . . ?
H33B C33 H33C 109.5 . . ?
C5 C34 H34A 109.5 . . ?
C5 C34 H34B 109.5 . . ?
H34A C34 H34B 109.5 . . ?
C5 C34 H34C 109.5 . . ?
H34A C34 H34C 109.5 . . ?
H34B C34 H34C 109.5 . . ?
C5 C35 H35A 109.5 . . ?
C5 C35 H35B 109.5 . . ?
H35A C35 H35B 109.5 . . ?
C5 C35 H35C 109.5 . . ?
H35A C35 H35C 109.5 . . ?
H35B C35 H35C 109.5 . . ?

loop_
_geom_bond_atom_site_label_1
_geom_bond_atom_site_label_2
_geom_bond_distance
_geom_bond_site_symmetry_2
_geom_bond_publ_flag
Cu1 N2 1.936(2) . ?
Cu1 N1 1.942(2) . ?
Cu1 S1 2.2572(6) . ?
Cu1 S2 2.2674(6) . ?
Cu1 Cu1 3.9950(7) 2_656 ?
N1 C2 1.330(3) . ?
N1 C6 1.442(3) . ?
N2 C4 1.342(3) . ?
N2 C18 1.440(3) . ?
S1 S2 2.1242(13) . ?
S1 Cu1 2.2572(6) 2_656 ?
S2 Cu1 2.2674(6) 2_656 ?
C1 C32 1.534(4) . ?
C1 C30 1.542(4) . ?
C1 C31 1.547(4) . ?
C1 C2 1.580(4) . ?
C2 C3 1.404(4) . ?
C3 C4 1.403(4) . ?
C3 H3 0.9500 . ?
C4 C5 1.578(4) . ?
C5 C34 1.530(5) . ?
C5 C33 1.539(4) . ?
C5 C35 1.541(4) . ?
C6 C7 1.401(4) . ?
C6 C11 1.404(4) . ?
C7 C8 1.396(4) . ?
C7 C12 1.513(4) . ?
C8 C9 1.373(5) . ?
C8 H8 0.9500 . ?
C9 C10 1.372(5) . ?
C9 H9 0.9500 . ?
C10 C11 1.396(4) . ?
C10 H10 0.9500 . ?
C11 C15 1.516(4) . ?
C12 C14 1.519(4) . ?
C12 C13 1.527(5) . ?
C12 H12 1.0000 . ?
C13 H13A 0.9800 . ?
C13 H13B 0.9800 . ?
C13 H13C 0.9800 . ?
C14 H14A 0.9800 . ?
C14 H14B 0.9800 . ?
C14 H14C 0.9800 . ?
C15 C17 1.525(4) . ?
C15 C16 1.534(4) . ?
C15 H15 1.0000 . ?
C16 H16A 0.9800 . ?
C16 H16B 0.9800 . ?
C16 H16C 0.9800 . ?
C17 H17A 0.9800 . ?
C17 H17B 0.9800 . ?
C17 H17C 0.9800 . ?
C18 C19 1.395(4) . ?
C18 C23 1.401(4) . ?
C19 C20 1.396(4) . ?
C19 C24 1.507(5) . ?
C20 C21 1.369(5) . ?
C20 H20 0.9500 . ?
C21 C22 1.372(5) . ?
C21 H21 0.9500 . ?
C22 C23 1.396(4) . ?
C22 H22 0.9500 . ?
C23 C27 1.519(5) . ?
C24 C25 1.445(14) . ?
C24 C26 1.604(16) . ?
C24 H24A 1.0000 . ?
C25 H25A 0.9800 . ?
C25 H25B 0.9800 . ?
C25 H25C 0.9800 . ?
C26 H26A 0.9800 . ?
C26 H26B 0.9800 . ?
C26 H26C 0.9800 . ?
C25' H25D 0.9800 . ?
C25' H25E 0.9800 . ?
C25' H25F 0.9800 . ?
C26' H26D 0.9800 . ?
C26' H26E 0.9800 . ?
C26' H26F 0.9800 . ?
C27 C29 1.518(5) . ?
C27 C28 1.526(4) . ?
C27 H27 1.0000 . ?
C28 H28A 0.9800 . ?
C28 H28B 0.9800 . ?
C28 H28C 0.9800 . ?
C29 H29A 0.9800 . ?
C29 H29B 0.9800 . ?
C29 H29C 0.9800 . ?
C30 H30A 0.9800 . ?
C30 H30B 0.9800 . ?
C30 H30C 0.9800 . ?
C31 H31A 0.9800 . ?
C31 H31B 0.9800 . ?
C31 H31C 0.9800 . ?
C32 H32A 0.9800 . ?
C32 H32B 0.9800 . ?
C32 H32C 0.9800 . ?
C33 H33A 0.9800 . ?
C33 H33B 0.9800 . ?
C33 H33C 0.9800 . ?
C34 H34A 0.9800 . ?
C34 H34B 0.9800 . ?
C34 H34C 0.9800 . ?
C35 H35A 0.9800 . ?
C35 H35B 0.9800 . ?
C35 H35C 0.9800 . ?

loop_
_geom_torsion_atom_site_label_1
_geom_torsion_atom_site_label_2
_geom_torsion_atom_site_label_3
_geom_torsion_atom_site_label_4
_geom_torsion
_geom_torsion_site_symmetry_1
_geom_torsion_site_symmetry_2
_geom_torsion_site_symmetry_3
_geom_torsion_site_symmetry_4
_geom_torsion_publ_flag
N2 Cu1 N1 C2 0.6(2) . . . . ?
S1 Cu1 N1 C2 172.6(2) . . . . ?
S2 Cu1 N1 C2 -162.27(15) . . . . ?
Cu1 Cu1 N1 C2 179.87(18) 2_656 . . . ?
N2 Cu1 N1 C6 177.86(19) . . . . ?
S1 Cu1 N1 C6 -10.2(2) . . . . ?
S2 Cu1 N1 C6 15.0(3) . . . . ?
Cu1 Cu1 N1 C6 -2.9(2) 2_656 . . . ?
N1 Cu1 N2 C4 3.7(3) . . . . ?
S1 Cu1 N2 C4 -156.20(17) . . . . ?
S2 Cu1 N2 C4 176.6(2) . . . . ?
Cu1 Cu1 N2 C4 -175.51(19) 2_656 . . . ?
N1 Cu1 N2 C18 -177.5(2) . . . . ?
S1 Cu1 N2 C18 22.6(3) . . . . ?
S2 Cu1 N2 C18 -4.6(2) . . . . ?
Cu1 Cu1 N2 C18 3.3(2) 2_656 . . . ?
N2 Cu1 S1 S2 -32.40(18) . . . . ?
N1 Cu1 S1 S2 167.89(7) . . . . ?
Cu1 Cu1 S1 S2 0.0 2_656 . . . ?
N2 Cu1 S1 Cu1 -32.40(18) . . . 2_656 ?
N1 Cu1 S1 Cu1 167.89(7) . . . 2_656 ?
S2 Cu1 S1 Cu1 0.0 . . . 2_656 ?
Cu1 S1 S2 Cu1 180.0 . . . 2_656 ?
Cu1 S1 S2 Cu1 180.0 2_656 . . . ?
N2 Cu1 S2 S1 167.36(8) . . . . ?
N1 Cu1 S2 S1 -30.01(17) . . . . ?
Cu1 Cu1 S2 S1 0.0 2_656 . . . ?
N2 Cu1 S2 Cu1 167.36(8) . . . 2_656 ?
N1 Cu1 S2 Cu1 -30.01(17) . . . 2_656 ?
S1 Cu1 S2 Cu1 0.0 . . . 2_656 ?
C6 N1 C2 C3 178.9(3) . . . . ?
Cu1 N1 C2 C3 -4.1(4) . . . . ?
C6 N1 C2 C1 -3.0(4) . . . . ?
Cu1 N1 C2 C1 174.0(2) . . . . ?
C32 C1 C2 N1 -117.7(3) . . . . ?
C30 C1 C2 N1 3.3(4) . . . . ?
C31 C1 C2 N1 124.2(3) . . . . ?
C32 C1 C2 C3 60.5(3) . . . . ?
C30 C1 C2 C3 -178.5(3) . . . . ?
C31 C1 C2 C3 -57.6(3) . . . . ?
N1 C2 C3 C4 4.3(5) . . . . ?
C1 C2 C3 C4 -174.0(3) . . . . ?
C18 N2 C4 C3 176.7(3) . . . . ?
Cu1 N2 C4 C3 -4.6(4) . . . . ?
C18 N2 C4 C5 -3.9(5) . . . . ?
Cu1 N2 C4 C5 174.8(2) . . . . ?
C2 C3 C4 N2 0.7(5) . . . . ?
C2 C3 C4 C5 -178.8(3) . . . . ?
N2 C4 C5 C34 119.2(3) . . . . ?
C3 C4 C5 C34 -61.3(3) . . . . ?
N2 C4 C5 C33 -122.1(3) . . . . ?
C3 C4 C5 C33 57.4(4) . . . . ?
N2 C4 C5 C35 -0.8(5) . . . . ?
C3 C4 C5 C35 178.7(3) . . . . ?
C2 N1 C6 C7 95.9(3) . . . . ?
Cu1 N1 C6 C7 -81.3(3) . . . . ?
C2 N1 C6 C11 -86.6(4) . . . . ?
Cu1 N1 C6 C11 96.2(3) . . . . ?
C11 C6 C7 C8 1.2(4) . . . . ?
N1 C6 C7 C8 178.6(3) . . . . ?
C11 C6 C7 C12 179.2(3) . . . . ?
N1 C6 C7 C12 -3.4(4) . . . . ?
C6 C7 C8 C9 -1.3(5) . . . . ?
C12 C7 C8 C9 -179.3(3) . . . . ?
C7 C8 C9 C10 0.6(5) . . . . ?
C8 C9 C10 C11 0.1(5) . . . . ?
C9 C10 C11 C6 -0.2(5) . . . . ?
C9 C10 C11 C15 175.1(3) . . . . ?
C7 C6 C11 C10 -0.5(4) . . . . ?
N1 C6 C11 C10 -177.9(3) . . . . ?
C7 C6 C11 C15 -175.8(3) . . . . ?
N1 C6 C11 C15 6.8(4) . . . . ?
C8 C7 C12 C14 -69.0(4) . . . . ?
C6 C7 C12 C14 113.1(3) . . . . ?
C8 C7 C12 C13 56.1(4) . . . . ?
C6 C7 C12 C13 -121.8(3) . . . . ?
C10 C11 C15 C17 102.1(3) . . . . ?
C6 C11 C15 C17 -82.8(4) . . . . ?
C10 C11 C15 C16 -22.4(4) . . . . ?
C6 C11 C15 C16 152.7(3) . . . . ?
C4 N2 C18 C19 95.0(4) . . . . ?
Cu1 N2 C18 C19 -83.8(3) . . . . ?
C4 N2 C18 C23 -89.0(3) . . . . ?
Cu1 N2 C18 C23 92.2(3) . . . . ?
C23 C18 C19 C20 1.8(4) . . . . ?
N2 C18 C19 C20 177.7(3) . . . . ?
C23 C18 C19 C24 178.0(3) . . . . ?
N2 C18 C19 C24 -6.1(5) . . . . ?
C18 C19 C20 C21 -1.5(5) . . . . ?
C24 C19 C20 C21 -177.8(3) . . . . ?
C19 C20 C21 C22 0.2(5) . . . . ?
C20 C21 C22 C23 0.8(5) . . . . ?
C21 C22 C23 C18 -0.5(5) . . . . ?
C21 C22 C23 C27 177.1(3) . . . . ?
C19 C18 C23 C22 -0.8(4) . . . . ?
N2 C18 C23 C22 -176.7(3) . . . . ?
C19 C18 C23 C27 -178.4(3) . . . . ?
N2 C18 C23 C27 5.7(4) . . . . ?
C18 C19 C24 C25 -45.3(14) . . . . ?
C20 C19 C24 C25 130.8(14) . . . . ?
C18 C19 C24 C26 138.5(9) . . . . ?
C20 C19 C24 C26 -45.4(10) . . . . ?
C22 C23 C27 C29 80.7(4) . . . . ?
C18 C23 C27 C29 -101.8(4) . . . . ?
C22 C23 C27 C28 -43.7(4) . . . . ?
C18 C23 C27 C28 133.9(3) . . . . ?
